data_7236108
loop_
_publ_author_name
'Schulze, M. C.'
'Scott, B. L.'
'Chavez, D. E.'

_publ_section_title
;
 A high density pyrazolo-triazine explosive (PTX)
;
_journal_issue 35
_journal_name_full 'Journal of Materials Chemistry A'
_journal_page_first 17963
_journal_paper_doi 10.1039/C5TA05291B
_journal_volume 3
_journal_year 2015
_chemical_formula_sum 'C5 H2 N8 O6'
_chemical_formula_weight 270.15
_chemical_properties_physical Explosive
_space_group_IT_number 19
_space_group_name_Hall 'P 2ac 2ab'
_space_group_name_H-M_alt 'P 21 21 21'
_symmetry_cell_setting orthorhombic
_symmetry_space_group_name_H-M 'P 21 21 21'
_atom_sites_solution_hydrogens geom
_atom_sites_solution_primary direct
_atom_sites_solution_secondary difmap
_audit_creation_method SHELXL-97
_audit_update_record
;
2015-07-13 deposited with the CCDC.
2015-08-05 downloaded from the CCDC.
;
_cell_angle_alpha 90.00
_cell_angle_beta 90.00
_cell_angle_gamma 90.00
_cell_formula_units_Z 4
_cell_length_a 5.2626(15)
_cell_length_b 8.591(2)
_cell_length_c 20.393(6)
_cell_measurement_temperature 298(1)
_cell_volume 922.0(4)
_computing_cell_refinement 'SAINT+, v. 7.66a (Bruker AXS, 2009)'
_computing_data_collection 'APEX II, v. 7.0 (Bruker AXS, 2009)'
_computing_data_reduction 'SAINT+, v. 7.66a (Bruker AXS, 2009)'
_computing_molecular_graphics 'SHELXTL, v. 6.14, (Bruker AXS, 2000)'
_computing_publication_material 'SHELXTL, v. 6.14, (Bruker AXS, 2000)'
_computing_structure_refinement 'SHELXL-97 (Sheldrick, 1997)'
_computing_structure_solution 'SHELXS-97 (Sheldrick, 1990)'
_diffrn_ambient_temperature 298(1)
_diffrn_measured_fraction_theta_full 1.000
_diffrn_measured_fraction_theta_max 1.000
_diffrn_measurement_device_type 'Bruker D8 with APEXII CCD'
_diffrn_measurement_method '\w scans'
_diffrn_radiation_monochromator graphite
_diffrn_radiation_source 'fine-focus sealed tube'
_diffrn_radiation_type MoK\a
_diffrn_radiation_wavelength 0.71073
_diffrn_reflns_av_R_equivalents 0.0381
_diffrn_reflns_av_sigmaI/netI 0.0277
_diffrn_reflns_limit_h_max 6
_diffrn_reflns_limit_h_min -6
_diffrn_reflns_limit_k_max 10
_diffrn_reflns_limit_k_min -10
_diffrn_reflns_limit_l_max 24
_diffrn_reflns_limit_l_min -24
_diffrn_reflns_number 9052
_diffrn_reflns_theta_full 25.00
_diffrn_reflns_theta_max 25.44
_diffrn_reflns_theta_min 2.00
_diffrn_standards_decay_% 0
_diffrn_standards_interval_count 0
_diffrn_standards_interval_time 0
_diffrn_standards_number 0
_exptl_absorpt_coefficient_mu 0.178
_exptl_absorpt_correction_T_max 0.9964
_exptl_absorpt_correction_T_min 0.9289
_exptl_absorpt_correction_type multi-scan
_exptl_absorpt_process_details 'SADABS v. 2.03 (Sheldrick, 2008)'
_exptl_crystal_colour colorless
_exptl_crystal_density_diffrn 1.946
_exptl_crystal_density_method 'not measured'
_exptl_crystal_description needle
_exptl_crystal_F_000 544
_exptl_crystal_size_max 0.42
_exptl_crystal_size_mid 0.08
_exptl_crystal_size_min 0.02
_refine_diff_density_max 0.203
_refine_diff_density_min -0.175
_refine_diff_density_rms 0.040
_refine_ls_abs_structure_details 'Flack H D (1983), Acta Cryst. A39, 876-881'
_refine_ls_abs_structure_Flack -1(2)
_refine_ls_extinction_method none
_refine_ls_goodness_of_fit_ref 1.156
_refine_ls_hydrogen_treatment refall
_refine_ls_matrix_type full
_refine_ls_number_parameters 178
_refine_ls_number_reflns 1718
_refine_ls_number_restraints 0
_refine_ls_restrained_S_all 1.156
_refine_ls_R_factor_all 0.0473
_refine_ls_R_factor_gt 0.0361
_refine_ls_shift/su_max 0.000
_refine_ls_shift/su_mean 0.000
_refine_ls_structure_factor_coef Fsqd
_refine_ls_weighting_details 'calc w=1/[\s^2^(Fo^2^)+(0.0505P)^2^+0.0000P] where P=(Fo^2^+2Fc^2^)/3'
_refine_ls_weighting_scheme calc
_refine_ls_wR_factor_gt 0.0891
_refine_ls_wR_factor_ref 0.0943
_reflns_number_gt 1454
_reflns_number_total 1718
_reflns_threshold_expression >2sigma(I)
_cod_data_source_file c5ta05291b2.cif
_cod_data_source_block apx2134
_cod_database_code 7236108

loop_
_symmetry_equiv_pos_as_xyz
'x, y, z'
'-x+1/2, -y, z+1/2'
'-x, y+1/2, -z+1/2'
'x+1/2, -y+1/2, -z'

loop_
_atom_site_label
_atom_site_type_symbol
_atom_site_fract_x
_atom_site_fract_y
_atom_site_fract_z
_atom_site_U_iso_or_equiv
_atom_site_adp_type
_atom_site_occupancy
_atom_site_symmetry_multiplicity
_atom_site_calc_flag
N1 N -0.2439(4) 0.1768(2) 0.02881(9) 0.0382(5) Uani 1 1 d
N2 N -0.2454(4) 0.2977(2) 0.06795(10) 0.0401(5) Uani 1 1 d
N3 N 0.1052(4) 0.1794(2) 0.12338(8) 0.0296(5) Uani 1 1 d
N4 N 0.2714(4) 0.2032(2) 0.17372(9) 0.0348(5) Uani 1 1 d
N5 N -0.1064(4) -0.0623(2) -0.01209(10) 0.0397(5) Uani 1 1 d
N6 N 0.2726(5) -0.0589(3) 0.09742(11) 0.0444(6) Uani 1 1 d
N7 N -0.1111(5) 0.5582(3) 0.16977(11) 0.0434(6) Uani 1 1 d
N8 N 0.3288(5) 0.3974(2) 0.25519(11) 0.0405(5) Uani 1 1 d
O1 O 0.0465(4) -0.1690(2) -0.01039(9) 0.0551(5) Uani 1 1 d
O2 O -0.2778(4) -0.0559(2) -0.05140(10) 0.0568(6) Uani 1 1 d
O3 O -0.3309(4) 0.5763(3) 0.15217(11) 0.0683(7) Uani 1 1 d
O4 O 0.0266(4) 0.6604(2) 0.19053(11) 0.0629(6) Uani 1 1 d
O5 O 0.2103(4) 0.4795(2) 0.29303(10) 0.0596(6) Uani 1 1 d
O6 O 0.5483(4) 0.3559(2) 0.26364(9) 0.0574(6) Uani 1 1 d
C1 C -0.0797(5) 0.0607(3) 0.03633(11) 0.0335(6) Uani 1 1 d
C2 C 0.1091(5) 0.0497(3) 0.08480(11) 0.0304(6) Uani 1 1 d
C3 C -0.0677(5) 0.2975(3) 0.11555(11) 0.0325(6) Uani 1 1 d
C4 C -0.0051(4) 0.4048(3) 0.16389(12) 0.0354(6) Uani 1 1 d
C5 C 0.2017(4) 0.3405(3) 0.19634(11) 0.0316(5) Uani 1 1 d
H1 H 0.271(5) -0.148(3) 0.0712(12) 0.040 Uiso 1 1 d
H2 H 0.354(6) -0.047(4) 0.1221(13) 0.040 Uiso 1 1 d

loop_
_atom_site_aniso_label
_atom_site_aniso_U_11
_atom_site_aniso_U_22
_atom_site_aniso_U_33
_atom_site_aniso_U_23
_atom_site_aniso_U_13
_atom_site_aniso_U_12
N1 0.0390(12) 0.0372(12) 0.0384(12) -0.0014(10) -0.0047(9) 0.0011(11)
N2 0.0388(12) 0.0418(13) 0.0398(12) -0.0020(10) -0.0050(10) 0.0051(10)
N3 0.0316(10) 0.0308(11) 0.0265(10) -0.0006(9) -0.0023(8) 0.0007(9)
N4 0.0362(11) 0.0369(12) 0.0314(11) -0.0022(9) -0.0040(9) -0.0019(9)
N5 0.0534(14) 0.0340(12) 0.0317(11) 0.0014(9) -0.0081(11) -0.0050(11)
N6 0.0529(16) 0.0403(13) 0.0398(14) -0.0098(11) -0.0151(11) 0.0111(13)
N7 0.0572(16) 0.0348(13) 0.0383(13) -0.0019(10) 0.0136(12) 0.0032(12)
N8 0.0457(13) 0.0383(12) 0.0376(12) -0.0011(10) 0.0018(11) -0.0094(11)
O1 0.0737(13) 0.0373(10) 0.0541(12) -0.0115(10) -0.0177(11) 0.0108(11)
O2 0.0743(14) 0.0495(12) 0.0466(11) -0.0030(10) -0.0296(12) -0.0042(11)
O3 0.0672(16) 0.0610(14) 0.0768(16) -0.0109(13) -0.0121(13) 0.0263(12)
O4 0.0786(15) 0.0371(11) 0.0731(15) -0.0160(11) 0.0148(12) -0.0061(11)
O5 0.0703(14) 0.0557(12) 0.0527(12) -0.0250(11) 0.0123(12) -0.0059(10)
O6 0.0541(13) 0.0648(13) 0.0532(12) -0.0082(10) -0.0145(11) -0.0010(11)
C1 0.0420(13) 0.0289(12) 0.0298(12) 0.0007(10) -0.0026(12) -0.0035(12)
C2 0.0347(13) 0.0283(12) 0.0281(13) 0.0018(10) 0.0014(10) -0.0024(11)
C3 0.0353(13) 0.0307(13) 0.0317(13) 0.0022(10) 0.0039(11) -0.0001(11)
C4 0.0423(15) 0.0317(13) 0.0321(13) -0.0002(11) 0.0064(11) 0.0003(11)
C5 0.0358(13) 0.0321(13) 0.0268(12) -0.0044(10) 0.0009(11) -0.0054(10)

loop_
_atom_type_symbol
_atom_type_description
_atom_type_scat_dispersion_real
_atom_type_scat_dispersion_imag
_atom_type_scat_source
C C 0.0033 0.0016 'International Tables Vol C Tables 4.2.6.8 and 6.1.1.4'
H H 0.0000 0.0000 'International Tables Vol C Tables 4.2.6.8 and 6.1.1.4'
N N 0.0061 0.0033 'International Tables Vol C Tables 4.2.6.8 and 6.1.1.4'
O O 0.0106 0.0060 'International Tables Vol C Tables 4.2.6.8 and 6.1.1.4'

loop_
_geom_angle_atom_site_label_1
_geom_angle_atom_site_label_2
_geom_angle_atom_site_label_3
_geom_angle
N2 N1 C1 121.9(2)
N1 N2 C3 115.7(2)
C2 N3 N4 123.15(19)
C2 N3 C3 123.1(2)
N4 N3 C3 113.70(18)
C5 N4 N3 102.66(18)
O2 N5 O1 123.1(2)
O2 N5 C1 119.3(2)
O1 N5 C1 117.6(2)
O4 N7 O3 125.2(3)
O4 N7 C4 117.4(2)
O3 N7 C4 117.4(2)
O5 N8 O6 124.3(2)
O5 N8 C5 118.8(2)
O6 N8 C5 116.9(2)
N1 C1 C2 126.3(2)
N1 C1 N5 113.9(2)
C2 C1 N5 119.8(2)
N6 C2 N3 118.9(2)
N6 C2 C1 131.2(2)
N3 C2 C1 109.9(2)
N2 C3 N3 123.0(2)
N2 C3 C4 132.4(2)
N3 C3 C4 104.5(2)
C5 C4 C3 105.1(2)
C5 C4 N7 129.1(2)
C3 C4 N7 125.2(2)
N4 C5 C4 114.0(2)
N4 C5 N8 117.4(2)
C4 C5 N8 128.2(2)

loop_
_geom_bond_atom_site_label_1
_geom_bond_atom_site_label_2
_geom_bond_distance
N1 N2 1.310(3)
N1 C1 1.328(3)
N2 C3 1.348(3)
N3 C2 1.364(3)
N3 N4 1.364(2)
N3 C3 1.372(3)
N4 C5 1.318(3)
N5 O2 1.208(3)
N5 O1 1.220(3)
N5 C1 1.453(3)
N6 C2 1.295(3)
N7 O4 1.214(3)
N7 O3 1.221(3)
N7 C4 1.436(3)
N8 O5 1.218(3)
N8 O6 1.221(3)
N8 C5 1.458(3)
C1 C2 1.405(3)
C3 C4 1.389(3)
C4 C5 1.389(3)
